data_4301101
loop_
_publ_author_name
'Sylvie Choua'
'Jean-Pierre Djukic'
'J\'er\^ome Dall\'ery'
'Andr\'e Bieber'
'Richard Welter'
'Jean-Paul Gisselbrecht'
'Philippe Turek'
'Louis Ricard'

_publ_contact_author_address
;Institut de Chimie de Strasbourg 
CNRS
Universite Louis Pasteur
4 rue Blaise Pascal 
67000 Strasbourg 
France
;
_publ_contact_author_email choua@chimie.u-strasbg.fr
_publ_contact_author_name 'Sylvie CHOUA'
_publ_section_title
;
Stable and Highly Persistent Quinoxaline-Centered Metalloorganic Radical
Anions: Preparation, Structural, Spectroscopic, and Computational
Investigations
;
_journal_name_full 'Inorganic Chemistry'
_journal_page_first 149
_journal_page_last 163
_journal_paper_doi 10.1021/ic801434h
_journal_volume 48
_journal_year 2009
_chemical_formula_moiety 'C52 H32 Mn2 N2 O6, C18 H36 N2 O6 Rb,C4 H8 O'
_chemical_formula_sum 'C74 H76 Mn2 N4 O13 Rb'
_chemical_formula_weight 1424.74
_chemical_name_systematic
; 
 ? 
;
_space_group_IT_number 2
_symmetry_cell_setting triclinic
_symmetry_space_group_name_Hall '-P 1'
_symmetry_space_group_name_H-M 'P -1'
_atom_sites_solution_hydrogens geom
_atom_sites_solution_primary direct
_atom_sites_solution_secondary difmap
_audit_creation_method SHELXL-97
_cell_angle_alpha 65.8580(10)
_cell_angle_beta 84.6020(10)
_cell_angle_gamma 75.7240(10)
_cell_formula_units_Z 2
_cell_length_a 13.6590(10)
_cell_length_b 15.8470(10)
_cell_length_c 17.6510(10)
_cell_measurement_reflns_used 10685
_cell_measurement_temperature 150.0(1)
_cell_measurement_theta_max 30.034
_cell_measurement_theta_min 0.998
_cell_volume 3378.7(4)
_computing_structure_refinement 'SHELXL-97 (Sheldrick, 1997)'
_computing_structure_solution 'SHELXS-97 (Sheldrick, 1990)'
_diffrn_ambient_temperature 150.0(1)
_diffrn_measured_fraction_theta_full .996
_diffrn_measured_fraction_theta_max .996
_diffrn_measurement_device_type KappaCCD
_diffrn_measurement_method 'phi and omega scans'
_diffrn_radiation_monochromator graphite
_diffrn_radiation_source 'fine-focus sealed tube'
_diffrn_radiation_type MoK\a
_diffrn_radiation_wavelength 0.71069
_diffrn_reflns_av_R_equivalents 0.0233
_diffrn_reflns_av_sigmaI/netI 0.0515
_diffrn_reflns_limit_h_max 18
_diffrn_reflns_limit_h_min -19
_diffrn_reflns_limit_k_max 20
_diffrn_reflns_limit_k_min -22
_diffrn_reflns_limit_l_max 23
_diffrn_reflns_limit_l_min -24
_diffrn_reflns_number 39510
_diffrn_reflns_theta_full 30.00
_diffrn_reflns_theta_max 30.00
_diffrn_reflns_theta_min 2.34
_exptl_absorpt_coefficient_mu 1.157
_exptl_absorpt_correction_T_max 0.8366
_exptl_absorpt_correction_T_min 0.8016
_exptl_absorpt_correction_type multi-scan
_exptl_crystal_colour 'dark red'
_exptl_crystal_density_diffrn 1.400
_exptl_crystal_density_method 'not measured'
_exptl_crystal_description block
_exptl_crystal_F_000 1478
_exptl_crystal_size_max 0.20
_exptl_crystal_size_mid 0.18
_exptl_crystal_size_min 0.16
_refine_diff_density_max .526
_refine_diff_density_min -.412
_refine_diff_density_rms .063
_refine_ls_extinction_method none
_refine_ls_goodness_of_fit_ref 1.018
_refine_ls_hydrogen_treatment constr
_refine_ls_matrix_type full
_refine_ls_number_parameters 802
_refine_ls_number_reflns 19653
_refine_ls_number_restraints 0
_refine_ls_restrained_S_all 1.018
_refine_ls_R_factor_all 0.0583
_refine_ls_R_factor_gt 0.0380
_refine_ls_shift/su_max 0.002
_refine_ls_shift/su_mean 0.000
_refine_ls_structure_factor_coef Fsqd
_refine_ls_weighting_details 'calc w=1/[\s^2^(Fo^2^)+(0.0614P)^2^+0.0000P] where P=(Fo^2^+2Fc^2^)/3'
_refine_ls_weighting_scheme calc
_refine_ls_wR_factor_gt 0.1064
_refine_ls_wR_factor_ref 0.1119
_reflns_number_gt 14356
_reflns_number_total 19653
_reflns_threshold_expression >2sigma(I)
_cod_data_source_file ic801434h_si_001_7.cif
_cod_data_source_block '[Rb(222)][3a]_thf'
_cod_depositor_comments
;
The following automatic conversions were performed:
'_symmetry_cell_setting' value 'Triclinic' changed to 'triclinic'
according to '/home/saulius/struct/CIF-dictionaries/cif_core.dic'
dictionary named 'cif_core.dic' version 2.4.1 from 2010-06-29.

Automatic conversion script
Id: cif_fix_enum 1527 2010-12-29 10:47:43Z saulius 
;
_cod_database_code 4301101

loop_
_symmetry_equiv_pos_as_xyz
'x, y, z'
'-x, -y, -z'

loop_
_atom_site_label
_atom_site_type_symbol
_atom_site_fract_x
_atom_site_fract_y
_atom_site_fract_z
_atom_site_U_iso_or_equiv
_atom_site_adp_type
_atom_site_occupancy
_atom_site_symmetry_multiplicity
_atom_site_calc_flag
_atom_site_refinement_flags
_atom_site_disorder_assembly
_atom_site_disorder_group
Mn1 Mn 0.79490(2) 0.522141(18) 0.311879(15) 0.02600(7) Uani 1 1 d . . .
Mn2 Mn 0.601147(19) 0.199041(18) 0.267925(14) 0.02375(6) Uani 1 1 d . . .
Rb1 Rb 1.150522(13) -0.022941(13) 0.161446(10) 0.03093(5) Uani 1 1 d . . .
O1 O 0.83696(13) 0.62963(11) 0.40226(10) 0.0534(4) Uani 1 1 d . . .
O2 O 0.90751(11) 0.64495(11) 0.18190(8) 0.0448(4) Uani 1 1 d . . .
O3 O 0.97718(13) 0.38419(11) 0.40451(10) 0.0561(4) Uani 1 1 d . . .
O4 O 0.43377(13) 0.33677(11) 0.15517(10) 0.0562(4) Uani 1 1 d . . .
O5 O 0.67181(12) 0.11315(11) 0.14807(8) 0.0474(4) Uani 1 1 d . . .
O6 O 0.46078(10) 0.07151(10) 0.33316(8) 0.0415(3) Uani 1 1 d . . .
O7 O 1.21793(9) 0.06612(9) 0.25021(7) 0.0333(3) Uani 1 1 d . . .
O8 O 1.16594(10) -0.11309(10) 0.34173(7) 0.0368(3) Uani 1 1 d . . .
O9 O 0.94161(10) -0.00783(11) 0.13454(8) 0.0389(3) Uani 1 1 d . . .
O10 O 1.02902(9) 0.14447(10) 0.03059(8) 0.0379(3) Uani 1 1 d . . .
O11 O 1.33668(10) -0.04053(10) 0.07247(8) 0.0392(3) Uani 1 1 d . . .
O12 O 1.23461(10) -0.19334(11) 0.13402(9) 0.0430(3) Uani 1 1 d . . .
N1 N 0.76077(11) 0.43902(10) 0.25940(8) 0.0250(3) Uani 1 1 d . . .
N2 N 0.67989(10) 0.30211(10) 0.24035(8) 0.0239(3) Uani 1 1 d . . .
N3 N 1.23483(11) 0.15232(12) 0.06750(9) 0.0347(4) Uani 1 1 d . . .
N4 N 1.06044(13) -0.19177(13) 0.25308(10) 0.0399(4) Uani 1 1 d . . .
C1 C 0.81635(15) 0.58834(14) 0.36814(11) 0.0350(4) Uani 1 1 d . . .
C2 C 0.86142(14) 0.59471(13) 0.23051(11) 0.0320(4) Uani 1 1 d . . .
C3 C 0.90689(15) 0.43461(14) 0.36584(12) 0.0351(4) Uani 1 1 d . . .
C4 C 0.63949(13) 0.59706(12) 0.28347(10) 0.0274(4) Uani 1 1 d . . .
C5 C 0.60281(14) 0.69943(12) 0.27356(10) 0.0302(4) Uani 1 1 d . . .
C6 C 0.65675(15) 0.76888(13) 0.23287(11) 0.0332(4) Uani 1 1 d . . .
H6 H 0.7227 0.7518 0.2132 0.040 Uiso 1 1 calc R . .
C7 C 0.61588(17) 0.86334(14) 0.22036(12) 0.0390(5) Uani 1 1 d . . .
H7 H 0.6537 0.9100 0.1918 0.047 Uiso 1 1 calc R . .
C8 C 0.52080(18) 0.88947(15) 0.24921(13) 0.0446(5) Uani 1 1 d . . .
H8 H 0.4936 0.9537 0.2414 0.054 Uiso 1 1 calc R . .
C9 C 0.46525(18) 0.82190(16) 0.28939(14) 0.0494(5) Uani 1 1 d . . .
H9 H 0.3997 0.8394 0.3094 0.059 Uiso 1 1 calc R . .
C10 C 0.50542(16) 0.72873(15) 0.30037(13) 0.0429(5) Uani 1 1 d . . .
H10 H 0.4659 0.6831 0.3269 0.051 Uiso 1 1 calc R . .
C11 C 0.58968(13) 0.58625(12) 0.21610(10) 0.0277(4) Uani 1 1 d . . .
C12 C 0.50773(14) 0.54329(13) 0.23236(11) 0.0324(4) Uani 1 1 d . . .
H12 H 0.4834 0.5191 0.2875 0.039 Uiso 1 1 calc R . .
C13 C 0.46134(16) 0.53512(14) 0.17033(13) 0.0413(5) Uani 1 1 d . . .
H13 H 0.4063 0.5049 0.1831 0.050 Uiso 1 1 calc R . .
C14 C 0.49552(17) 0.57133(15) 0.08894(13) 0.0442(5) Uani 1 1 d . . .
H14 H 0.4648 0.5649 0.0461 0.053 Uiso 1 1 calc R . .
C15 C 0.57396(17) 0.61636(15) 0.07123(12) 0.0414(5) Uani 1 1 d . . .
H15 H 0.5966 0.6423 0.0157 0.050 Uiso 1 1 calc R . .
C16 C 0.62007(15) 0.62409(13) 0.13369(11) 0.0336(4) Uani 1 1 d . . .
H16 H 0.6738 0.6560 0.1202 0.040 Uiso 1 1 calc R . .
C17 C 0.64359(13) 0.52321(12) 0.36875(10) 0.0268(4) Uani 1 1 d . . .
C18 C 0.62587(15) 0.54672(14) 0.44011(11) 0.0346(4) Uani 1 1 d . . .
H18 H 0.6046 0.6117 0.4317 0.041 Uiso 1 1 calc R . .
C19 C 0.63842(16) 0.47959(15) 0.51925(11) 0.0384(4) Uani 1 1 d . . .
H19 H 0.6254 0.4984 0.5646 0.046 Uiso 1 1 calc R . .
C20 C 0.67025(14) 0.38313(15) 0.53450(11) 0.0347(4) Uani 1 1 d . . .
H20 H 0.6780 0.3366 0.5899 0.042 Uiso 1 1 calc R . .
C21 C 0.69031(13) 0.35599(13) 0.46891(10) 0.0293(4) Uani 1 1 d . . .
H21 H 0.7121 0.2904 0.4796 0.035 Uiso 1 1 calc R . .
C22 C 0.67903(13) 0.42417(12) 0.38538(10) 0.0251(3) Uani 1 1 d . . .
C23 C 0.69871(12) 0.39112(11) 0.31695(9) 0.0234(3) Uani 1 1 d . . .
C24 C 0.78039(13) 0.42081(12) 0.18898(10) 0.0269(4) Uani 1 1 d . . .
C25 C 0.73564(13) 0.35490(12) 0.17721(10) 0.0264(4) Uani 1 1 d . . .
C26 C 0.74836(16) 0.34401(13) 0.10208(10) 0.0352(4) Uani 1 1 d . . .
H26 H 0.7160 0.3021 0.0933 0.042 Uiso 1 1 calc R . .
C27 C 0.80794(18) 0.39400(15) 0.04016(11) 0.0447(5) Uani 1 1 d . . .
H27 H 0.8160 0.3863 -0.0109 0.054 Uiso 1 1 calc R . .
C28 C 0.85550(18) 0.45489(16) 0.05256(12) 0.0469(6) Uani 1 1 d . . .
H28 H 0.8972 0.4880 0.0103 0.056 Uiso 1 1 calc R . .
C29 C 0.84296(15) 0.46815(14) 0.12614(11) 0.0376(4) Uani 1 1 d . . .
H29 H 0.8769 0.5095 0.1342 0.045 Uiso 1 1 calc R . .
C30 C 0.49816(15) 0.28717(14) 0.20088(11) 0.0348(4) Uani 1 1 d . . .
C31 C 0.64607(14) 0.14914(14) 0.19437(10) 0.0315(4) Uani 1 1 d . . .
C32 C 0.51763(13) 0.12015(13) 0.30846(10) 0.0282(4) Uani 1 1 d . . .
C33 C 0.72217(12) 0.11003(11) 0.35681(9) 0.0229(3) Uani 1 1 d . . .
C34 C 0.81924(12) 0.14276(11) 0.33133(9) 0.0232(3) Uani 1 1 d . . .
C35 C 0.87763(13) 0.12304(13) 0.26831(10) 0.0280(4) Uani 1 1 d . . .
H35 H 0.8541 0.0913 0.2407 0.034 Uiso 1 1 calc R . .
C36 C 0.96893(14) 0.14914(14) 0.24585(11) 0.0339(4) Uani 1 1 d . . .
H36 H 1.0075 0.1348 0.2032 0.041 Uiso 1 1 calc R . .
C37 C 1.00489(14) 0.19563(14) 0.28443(12) 0.0377(4) Uani 1 1 d . . .
H37 H 1.0667 0.2151 0.2675 0.045 Uiso 1 1 calc R . .
C38 C 0.94936(14) 0.21348(13) 0.34821(12) 0.0345(4) Uani 1 1 d . . .
H38 H 0.9737 0.2446 0.3759 0.041 Uiso 1 1 calc R . .
C39 C 0.85847(13) 0.18622(12) 0.37194(10) 0.0269(4) Uani 1 1 d . . .
H39 H 0.8223 0.1975 0.4168 0.032 Uiso 1 1 calc R . .
C40 C 0.74744(12) 0.00231(12) 0.39159(9) 0.0234(3) Uani 1 1 d . . .
C41 C 0.81419(15) -0.04691(13) 0.45950(10) 0.0333(4) Uani 1 1 d . . .
H41 H 0.8409 -0.0119 0.4819 0.040 Uiso 1 1 calc R . .
C42 C 0.84206(17) -0.14466(14) 0.49461(11) 0.0399(5) Uani 1 1 d . . .
H42 H 0.8860 -0.1760 0.5415 0.048 Uiso 1 1 calc R . .
C43 C 0.80644(15) -0.19791(13) 0.46199(11) 0.0342(4) Uani 1 1 d . . .
H43 H 0.8261 -0.2653 0.4858 0.041 Uiso 1 1 calc R . .
C44 C 0.74207(14) -0.15085(13) 0.39448(11) 0.0313(4) Uani 1 1 d . . .
H44 H 0.7177 -0.1863 0.3712 0.038 Uiso 1 1 calc R . .
C45 C 0.71212(13) -0.05194(12) 0.35981(10) 0.0273(4) Uani 1 1 d . . .
H45 H 0.6669 -0.0211 0.3137 0.033 Uiso 1 1 calc R . .
C46 C 0.64392(12) 0.15428(12) 0.40057(9) 0.0228(3) Uani 1 1 d . . .
C47 C 0.59015(13) 0.09777(12) 0.46893(10) 0.0264(3) Uani 1 1 d . . .
H47 H 0.6124 0.0306 0.4903 0.032 Uiso 1 1 calc R . .
C48 C 0.50837(14) 0.13697(13) 0.50432(10) 0.0312(4) Uani 1 1 d . . .
H48 H 0.4758 0.0968 0.5498 0.037 Uiso 1 1 calc R . .
C49 C 0.47188(14) 0.23583(13) 0.47433(11) 0.0330(4) Uani 1 1 d . . .
H49 H 0.4144 0.2625 0.4987 0.040 Uiso 1 1 calc R . .
C50 C 0.51988(13) 0.29350(13) 0.40962(10) 0.0286(4) Uani 1 1 d . . .
H50 H 0.4952 0.3604 0.3897 0.034 Uiso 1 1 calc R . .
C51 C 0.60591(13) 0.25577(12) 0.37138(9) 0.0234(3) Uani 1 1 d . . .
C52 C 0.66302(12) 0.32134(11) 0.30878(9) 0.0225(3) Uani 1 1 d . . .
C53 C 1.23929(15) 0.19756(15) 0.12476(12) 0.0392(5) Uani 1 1 d . . .
H53A H 1.1702 0.2323 0.1312 0.047 Uiso 1 1 calc R . .
H53B H 1.2813 0.2448 0.0995 0.047 Uiso 1 1 calc R . .
C54 C 1.28164(15) 0.12963(14) 0.21005(11) 0.0361(4) Uani 1 1 d . . .
H54A H 1.3504 0.0935 0.2048 0.043 Uiso 1 1 calc R . .
H54B H 1.2863 0.1658 0.2434 0.043 Uiso 1 1 calc R . .
C55 C 1.24574(15) 0.00904(14) 0.33506(10) 0.0347(4) Uani 1 1 d . . .
H55A H 1.2511 0.0502 0.3635 0.042 Uiso 1 1 calc R . .
H55B H 1.3125 -0.0347 0.3383 0.042 Uiso 1 1 calc R . .
C56 C 1.16840(16) -0.04677(15) 0.37693(11) 0.0380(4) Uani 1 1 d . . .
H56A H 1.1844 -0.0814 0.4369 0.046 Uiso 1 1 calc R . .
H56B H 1.1011 -0.0030 0.3708 0.046 Uiso 1 1 calc R . .
C57 C 1.08622(18) -0.16089(17) 0.37687(12) 0.0452(5) Uani 1 1 d . . .
H57A H 1.0203 -0.1143 0.3640 0.054 Uiso 1 1 calc R . .
H57B H 1.0944 -0.1927 0.4380 0.054 Uiso 1 1 calc R . .
C58 C 1.08862(19) -0.23354(16) 0.34159(13) 0.0479(5) Uani 1 1 d . . .
H58A H 1.1575 -0.2747 0.3488 0.058 Uiso 1 1 calc R . .
H58B H 1.0419 -0.2742 0.3736 0.058 Uiso 1 1 calc R . .
C59 C 0.94992(16) -0.16125(17) 0.24467(13) 0.0441(5) Uani 1 1 d . . .
H59A H 0.9239 -0.1296 0.2830 0.053 Uiso 1 1 calc R . .
H59B H 0.9219 -0.2183 0.2624 0.053 Uiso 1 1 calc R . .
C60 C 0.91158(16) -0.09468(17) 0.15844(13) 0.0453(5) Uani 1 1 d . . .
H60A H 0.9390 -0.1243 0.1189 0.054 Uiso 1 1 calc R . .
H60B H 0.8370 -0.0823 0.1571 0.054 Uiso 1 1 calc R . .
C61 C 0.89730(15) 0.06175(17) 0.05752(12) 0.0427(5) Uani 1 1 d . . .
H61A H 0.8230 0.0698 0.0601 0.051 Uiso 1 1 calc R . .
H61B H 0.9227 0.0404 0.0124 0.051 Uiso 1 1 calc R . .
C62 C 0.92296(14) 0.15414(16) 0.03956(11) 0.0401(5) Uani 1 1 d . . .
H62A H 0.8884 0.2033 -0.0121 0.048 Uiso 1 1 calc R . .
H62B H 0.8994 0.1746 0.0855 0.048 Uiso 1 1 calc R . .
C63 C 1.05693(14) 0.23087(15) 0.01381(11) 0.0398(5) Uani 1 1 d . . .
H63A H 1.0409 0.2483 0.0621 0.048 Uiso 1 1 calc R . .
H63B H 1.0183 0.2824 -0.0348 0.048 Uiso 1 1 calc R . .
C64 C 1.16863(14) 0.21925(16) -0.00366(11) 0.0418(5) Uani 1 1 d . . .
H64A H 1.1839 0.1974 -0.0495 0.050 Uiso 1 1 calc R . .
H64B H 1.1851 0.2822 -0.0231 0.050 Uiso 1 1 calc R . .
C65 C 1.33636(15) 0.12162(15) 0.03815(12) 0.0402(5) Uani 1 1 d . . .
H65A H 1.3851 0.0974 0.0845 0.048 Uiso 1 1 calc R . .
H65B H 1.3557 0.1775 -0.0065 0.048 Uiso 1 1 calc R . .
C66 C 1.34465(15) 0.04590(16) 0.00570(11) 0.0424(5) Uani 1 1 d . . .
H66A H 1.2902 0.0655 -0.0354 0.051 Uiso 1 1 calc R . .
H66B H 1.4104 0.0371 -0.0223 0.051 Uiso 1 1 calc R . .
C67 C 1.36209(16) -0.11904(17) 0.04931(13) 0.0466(5) Uani 1 1 d . . .
H67A H 1.4345 -0.1305 0.0346 0.056 Uiso 1 1 calc R . .
H67B H 1.3219 -0.1048 -0.0001 0.056 Uiso 1 1 calc R . .
C68 C 1.34131(16) -0.20637(17) 0.11952(16) 0.0512(6) Uani 1 1 d . . .
H68A H 1.3664 -0.2623 0.1054 0.061 Uiso 1 1 calc R . .
H68B H 1.3769 -0.2178 0.1703 0.061 Uiso 1 1 calc R . .
C69 C 1.21263(18) -0.27589(17) 0.19941(16) 0.0545(6) Uani 1 1 d . . .
H69A H 1.2497 -0.2898 0.2503 0.065 Uiso 1 1 calc R . .
H69B H 1.2356 -0.3310 0.1839 0.065 Uiso 1 1 calc R . .
C70 C 1.10051(18) -0.26163(18) 0.21662(16) 0.0516(6) Uani 1 1 d . . .
H70A H 1.0640 -0.2411 0.1639 0.062 Uiso 1 1 calc R . .
H70B H 1.0863 -0.3234 0.2548 0.062 Uiso 1 1 calc R . .

loop_
_atom_site_aniso_label
_atom_site_aniso_U_11
_atom_site_aniso_U_22
_atom_site_aniso_U_33
_atom_site_aniso_U_23
_atom_site_aniso_U_13
_atom_site_aniso_U_12
Mn1 0.02995(15) 0.02108(13) 0.02785(13) -0.00963(10) 0.00140(10) -0.00809(10)
Mn2 0.02669(14) 0.02212(13) 0.02351(12) -0.00990(10) -0.00145(9) -0.00546(10)
Rb1 0.02804(10) 0.03843(11) 0.02819(9) -0.01594(7) -0.00168(6) -0.00558(7)
O1 0.0668(11) 0.0436(9) 0.0650(10) -0.0332(8) -0.0091(8) -0.0155(8)
O2 0.0490(9) 0.0427(8) 0.0397(7) -0.0060(6) 0.0031(6) -0.0246(7)
O3 0.0549(10) 0.0389(9) 0.0740(11) -0.0252(8) -0.0281(8) 0.0055(8)
O4 0.0562(10) 0.0443(9) 0.0600(10) -0.0156(8) -0.0290(8) 0.0045(8)
O5 0.0615(10) 0.0508(9) 0.0418(8) -0.0315(7) 0.0056(7) -0.0129(8)
O6 0.0363(8) 0.0391(8) 0.0487(8) -0.0102(6) -0.0092(6) -0.0176(6)
O7 0.0334(7) 0.0401(8) 0.0267(6) -0.0114(5) -0.0031(5) -0.0111(6)
O8 0.0457(8) 0.0394(8) 0.0310(6) -0.0173(6) 0.0017(5) -0.0144(6)
O9 0.0306(7) 0.0526(9) 0.0386(7) -0.0229(6) -0.0048(5) -0.0086(6)
O10 0.0232(7) 0.0506(9) 0.0360(7) -0.0178(6) -0.0008(5) -0.0007(6)
O11 0.0377(8) 0.0448(8) 0.0341(7) -0.0189(6) 0.0010(5) -0.0022(6)
O12 0.0318(7) 0.0488(9) 0.0563(8) -0.0313(7) -0.0014(6) -0.0045(6)
N1 0.0276(7) 0.0220(7) 0.0261(7) -0.0101(5) 0.0044(5) -0.0078(6)
N2 0.0278(7) 0.0218(7) 0.0214(6) -0.0078(5) -0.0001(5) -0.0061(6)
N3 0.0271(8) 0.0387(9) 0.0303(8) -0.0073(7) 0.0009(6) -0.0054(7)
N4 0.0391(10) 0.0442(10) 0.0442(9) -0.0236(8) 0.0000(7) -0.0126(8)
C1 0.0399(11) 0.0272(10) 0.0383(10) -0.0124(8) -0.0018(8) -0.0086(8)
C2 0.0319(10) 0.0290(9) 0.0354(9) -0.0113(8) -0.0040(7) -0.0085(8)
C3 0.0405(11) 0.0278(10) 0.0395(10) -0.0148(8) -0.0025(8) -0.0087(8)
C4 0.0305(9) 0.0216(8) 0.0303(8) -0.0108(7) 0.0031(7) -0.0068(7)
C5 0.0356(10) 0.0228(9) 0.0325(9) -0.0125(7) -0.0032(7) -0.0036(7)
C6 0.0412(11) 0.0249(9) 0.0332(9) -0.0115(7) -0.0017(7) -0.0063(8)
C7 0.0562(13) 0.0234(9) 0.0378(10) -0.0117(8) -0.0079(9) -0.0078(9)
C8 0.0577(14) 0.0255(10) 0.0520(12) -0.0210(9) -0.0158(10) 0.0039(9)
C9 0.0425(12) 0.0403(12) 0.0701(15) -0.0324(11) 0.0020(10) 0.0002(10)
C10 0.0403(12) 0.0323(11) 0.0580(12) -0.0218(9) 0.0067(9) -0.0076(9)
C11 0.0307(9) 0.0199(8) 0.0317(9) -0.0110(7) -0.0002(7) -0.0029(7)
C12 0.0335(10) 0.0248(9) 0.0367(9) -0.0101(7) -0.0008(7) -0.0062(7)
C13 0.0386(11) 0.0318(10) 0.0553(12) -0.0173(9) -0.0104(9) -0.0072(9)
C14 0.0513(13) 0.0380(11) 0.0479(12) -0.0242(10) -0.0164(9) 0.0003(10)
C15 0.0507(13) 0.0397(12) 0.0320(10) -0.0152(8) -0.0019(8) -0.0047(10)
C16 0.0373(10) 0.0304(10) 0.0321(9) -0.0117(8) 0.0019(7) -0.0083(8)
C17 0.0282(9) 0.0262(9) 0.0299(8) -0.0140(7) 0.0035(6) -0.0093(7)
C18 0.0404(11) 0.0331(10) 0.0362(10) -0.0209(8) 0.0067(8) -0.0092(8)
C19 0.0464(12) 0.0456(12) 0.0310(9) -0.0236(9) 0.0059(8) -0.0117(9)
C20 0.0362(10) 0.0412(11) 0.0251(8) -0.0118(8) 0.0018(7) -0.0092(8)
C21 0.0310(9) 0.0287(9) 0.0264(8) -0.0098(7) 0.0032(7) -0.0072(7)
C22 0.0260(9) 0.0244(8) 0.0274(8) -0.0121(7) 0.0030(6) -0.0080(7)
C23 0.0265(9) 0.0203(8) 0.0217(7) -0.0072(6) 0.0037(6) -0.0059(6)
C24 0.0315(9) 0.0221(8) 0.0245(8) -0.0084(6) 0.0050(6) -0.0054(7)
C25 0.0314(9) 0.0210(8) 0.0226(8) -0.0058(6) 0.0019(6) -0.0042(7)
C26 0.0526(12) 0.0274(9) 0.0263(9) -0.0125(7) 0.0038(8) -0.0087(8)
C27 0.0680(15) 0.0404(12) 0.0259(9) -0.0152(8) 0.0138(9) -0.0142(10)
C28 0.0640(15) 0.0405(12) 0.0340(10) -0.0132(9) 0.0241(9) -0.0203(11)
C29 0.0463(12) 0.0321(10) 0.0360(10) -0.0136(8) 0.0144(8) -0.0170(9)
C30 0.0389(11) 0.0295(10) 0.0378(10) -0.0144(8) -0.0065(8) -0.0066(8)
C31 0.0353(10) 0.0322(10) 0.0291(9) -0.0134(7) -0.0014(7) -0.0091(8)
C32 0.0267(9) 0.0278(9) 0.0296(8) -0.0110(7) -0.0069(7) -0.0035(7)
C33 0.0268(9) 0.0218(8) 0.0219(7) -0.0102(6) -0.0005(6) -0.0061(6)
C34 0.0256(8) 0.0203(8) 0.0219(7) -0.0069(6) -0.0017(6) -0.0041(6)
C35 0.0298(9) 0.0292(9) 0.0255(8) -0.0125(7) 0.0005(6) -0.0052(7)
C36 0.0312(10) 0.0357(10) 0.0320(9) -0.0126(8) 0.0056(7) -0.0061(8)
C37 0.0239(9) 0.0349(11) 0.0525(11) -0.0155(9) 0.0030(8) -0.0082(8)
C38 0.0283(10) 0.0296(10) 0.0507(11) -0.0208(8) -0.0097(8) -0.0035(8)
C39 0.0265(9) 0.0266(9) 0.0280(8) -0.0130(7) -0.0034(6) -0.0021(7)
C40 0.0262(8) 0.0216(8) 0.0232(7) -0.0099(6) 0.0031(6) -0.0059(6)
C41 0.0472(11) 0.0264(9) 0.0294(9) -0.0124(7) -0.0079(7) -0.0083(8)
C42 0.0546(13) 0.0278(10) 0.0321(9) -0.0084(8) -0.0138(8) -0.0013(9)
C43 0.0454(11) 0.0218(9) 0.0337(9) -0.0105(7) -0.0016(8) -0.0050(8)
C44 0.0394(10) 0.0241(9) 0.0344(9) -0.0151(7) 0.0034(7) -0.0095(8)
C45 0.0286(9) 0.0260(9) 0.0288(8) -0.0121(7) -0.0015(6) -0.0059(7)
C46 0.0267(9) 0.0227(8) 0.0208(7) -0.0091(6) -0.0004(6) -0.0076(6)
C47 0.0333(9) 0.0224(8) 0.0249(8) -0.0091(6) 0.0021(6) -0.0100(7)
C48 0.0362(10) 0.0290(9) 0.0289(8) -0.0102(7) 0.0090(7) -0.0142(8)
C49 0.0311(10) 0.0321(10) 0.0378(9) -0.0171(8) 0.0098(7) -0.0088(8)
C50 0.0295(9) 0.0241(9) 0.0334(9) -0.0134(7) 0.0046(7) -0.0064(7)
C51 0.0272(9) 0.0220(8) 0.0227(7) -0.0094(6) 0.0015(6) -0.0081(7)
C52 0.0235(8) 0.0207(8) 0.0215(7) -0.0074(6) 0.0008(6) -0.0039(6)
C53 0.0348(11) 0.0361(11) 0.0416(10) -0.0098(9) -0.0020(8) -0.0085(8)
C54 0.0306(10) 0.0392(11) 0.0415(10) -0.0175(9) -0.0041(8) -0.0091(8)
C55 0.0419(11) 0.0357(10) 0.0290(9) -0.0163(8) -0.0074(7) -0.0046(8)
C56 0.0516(12) 0.0382(11) 0.0267(9) -0.0153(8) -0.0002(8) -0.0102(9)
C57 0.0541(13) 0.0517(13) 0.0324(10) -0.0130(9) 0.0035(9) -0.0245(11)
C58 0.0577(14) 0.0425(13) 0.0451(12) -0.0118(10) -0.0014(10) -0.0234(11)
C59 0.0406(12) 0.0542(14) 0.0482(12) -0.0262(10) 0.0070(9) -0.0218(10)
C60 0.0331(11) 0.0628(15) 0.0539(12) -0.0323(11) 0.0006(9) -0.0197(10)
C61 0.0285(10) 0.0661(15) 0.0375(10) -0.0284(10) -0.0039(8) -0.0029(10)
C62 0.0249(10) 0.0599(14) 0.0316(9) -0.0204(9) -0.0027(7) 0.0017(9)
C63 0.0319(10) 0.0443(12) 0.0296(9) -0.0052(8) -0.0013(7) -0.0010(9)
C64 0.0330(11) 0.0472(12) 0.0294(9) -0.0028(8) 0.0019(8) -0.0045(9)
C65 0.0286(10) 0.0460(12) 0.0363(10) -0.0078(9) 0.0028(8) -0.0077(9)
C66 0.0302(10) 0.0572(14) 0.0318(10) -0.0134(9) 0.0034(7) -0.0049(9)
C67 0.0298(11) 0.0636(15) 0.0558(13) -0.0378(11) 0.0026(9) -0.0034(10)
C68 0.0291(11) 0.0528(14) 0.0815(16) -0.0411(13) -0.0033(10) 0.0000(10)
C69 0.0503(14) 0.0416(13) 0.0793(16) -0.0324(12) -0.0002(12) -0.0091(11)
C70 0.0517(14) 0.0499(14) 0.0681(14) -0.0353(12) 0.0063(11) -0.0197(11)

loop_
_atom_type_symbol
_atom_type_description
_atom_type_scat_dispersion_real
_atom_type_scat_dispersion_imag
_atom_type_scat_source
C C .0033 .0016 'International Tables Vol C Tables 4.2.6.8 and 6.1.1.4'
H H .0000 .0000 'International Tables Vol C Tables 4.2.6.8 and 6.1.1.4'
N N .0061 .0033 'International Tables Vol C Tables 4.2.6.8 and 6.1.1.4'
O O .0106 .0060 'International Tables Vol C Tables 4.2.6.8 and 6.1.1.4'
Rb Rb -.9393 2.9676 'International Tables Vol C Tables 4.2.6.8 and 6.1.1.4'
Mn Mn .3368 .7283 'International Tables Vol C Tables 4.2.6.8 and 6.1.1.4'

loop_
_geom_angle_atom_site_label_1
_geom_angle_atom_site_label_2
_geom_angle_atom_site_label_3
_geom_angle
_geom_angle_site_symmetry_1
_geom_angle_site_symmetry_3
_geom_angle_publ_flag
C2 Mn1 C1 85.29(9) . . ?
C2 Mn1 C3 95.57(8) . . ?
C1 Mn1 C3 85.64(9) . . ?
C2 Mn1 N1 101.36(7) . . ?
C1 Mn1 N1 173.33(7) . . ?
C3 Mn1 N1 94.13(7) . . ?
C2 Mn1 C4 103.18(7) . . ?
C1 Mn1 C4 94.19(8) . . ?
C3 Mn1 C4 161.18(7) . . ?
N1 Mn1 C4 83.87(6) . . ?
C2 Mn1 C17 141.38(8) . . ?
C1 Mn1 C17 87.87(8) . . ?
C3 Mn1 C17 121.76(7) . . ?
N1 Mn1 C17 86.59(6) . . ?
C4 Mn1 C17 39.54(6) . . ?
C2 Mn1 C22 161.69(7) . . ?
C1 Mn1 C22 110.48(7) . . ?
C3 Mn1 C22 94.88(7) . . ?
N1 Mn1 C22 62.87(5) . . ?
C4 Mn1 C22 67.52(6) . . ?
C17 Mn1 C22 35.93(6) . . ?
C31 Mn2 C32 89.89(8) . . ?
C31 Mn2 C30 93.57(9) . . ?
C32 Mn2 C30 88.26(8) . . ?
C31 Mn2 N2 103.28(7) . . ?
C32 Mn2 N2 166.77(7) . . ?
C30 Mn2 N2 89.63(7) . . ?
C31 Mn2 C33 94.66(7) . . ?
C32 Mn2 C33 95.69(7) . . ?
C30 Mn2 C33 170.87(8) . . ?
N2 Mn2 C33 84.64(6) . . ?
C31 Mn2 C46 132.05(7) . . ?
C32 Mn2 C46 85.73(7) . . ?
C30 Mn2 C46 133.87(8) . . ?
N2 Mn2 C46 86.33(6) . . ?
C33 Mn2 C46 38.78(6) . . ?
C31 Mn2 C51 158.85(7) . . ?
C32 Mn2 C51 104.12(7) . . ?
C30 Mn2 C51 102.48(7) . . ?
N2 Mn2 C51 63.63(5) . . ?
C33 Mn2 C51 68.59(6) . . ?
C46 Mn2 C51 36.50(6) . . ?
O7 Rb1 O9 124.06(4) . . ?
O7 Rb1 O11 93.79(4) . . ?
O9 Rb1 O11 136.82(4) . . ?
O7 Rb1 O12 133.50(4) . . ?
O9 Rb1 O12 98.14(4) . . ?
O11 Rb1 O12 59.77(4) . . ?
O7 Rb1 O8 59.83(4) . . ?
O9 Rb1 O8 101.81(4) . . ?
O11 Rb1 O8 116.16(4) . . ?
O12 Rb1 O8 96.05(4) . . ?
O7 Rb1 O10 100.06(4) . . ?
O9 Rb1 O10 58.20(4) . . ?
O11 Rb1 O10 98.85(4) . . ?
O12 Rb1 O10 120.07(4) . . ?
O8 Rb1 O10 139.43(4) . . ?
O7 Rb1 N4 119.89(4) . . ?
O9 Rb1 N4 60.74(4) . . ?
O11 Rb1 N4 120.78(4) . . ?
O12 Rb1 N4 61.91(4) . . ?
O8 Rb1 N4 60.94(4) . . ?
O10 Rb1 N4 118.44(4) . . ?
O7 Rb1 N3 60.32(4) . . ?
O9 Rb1 N3 117.47(4) . . ?
O11 Rb1 N3 60.84(4) . . ?
O12 Rb1 N3 119.48(4) . . ?
O8 Rb1 N3 119.59(4) . . ?
O10 Rb1 N3 59.88(4) . . ?
N4 Rb1 N3 178.11(4) . . ?
O7 Rb1 C66 89.39(4) . . ?
O9 Rb1 C66 128.03(4) . . ?
O11 Rb1 C66 20.97(4) . . ?
O12 Rb1 C66 76.95(5) . . ?
O8 Rb1 C66 130.12(4) . . ?
O10 Rb1 C66 79.45(4) . . ?
N4 Rb1 C66 138.81(5) . . ?
N3 Rb1 C66 42.53(5) . . ?
O7 Rb1 C68 116.21(5) . . ?
O9 Rb1 C68 118.38(5) . . ?
O11 Rb1 C68 40.76(5) . . ?
O12 Rb1 C68 21.24(5) . . ?
O8 Rb1 C68 97.04(5) . . ?
O10 Rb1 C68 123.39(5) . . ?
N4 Rb1 C68 80.03(5) . . ?
N3 Rb1 C68 101.60(5) . . ?
C66 Rb1 C68 60.27(5) . . ?
O7 Rb1 C69 128.30(5) . . ?
O9 Rb1 C69 91.10(5) . . ?
O11 Rb1 C69 78.06(5) . . ?
O12 Rb1 C69 20.97(5) . . ?
O8 Rb1 C69 78.17(5) . . ?
O10 Rb1 C69 131.58(5) . . ?
N4 Rb1 C69 42.72(5) . . ?
N3 Rb1 C69 138.88(5) . . ?
C66 Rb1 C69 96.87(5) . . ?
C68 Rb1 C69 37.31(5) . . ?
O7 Rb1 C57 77.49(4) . . ?
O9 Rb1 C57 81.95(4) . . ?
O11 Rb1 C57 130.70(5) . . ?
O12 Rb1 C57 91.61(5) . . ?
O8 Rb1 C57 21.21(4) . . ?
O10 Rb1 C57 130.40(5) . . ?
N4 Rb1 C57 42.44(5) . . ?
N3 Rb1 C57 137.63(5) . . ?
C66 Rb1 C57 148.75(5) . . ?
C68 Rb1 C57 100.20(6) . . ?
C69 Rb1 C57 71.02(6) . . ?
C54 O7 C55 112.26(14) . . ?
C54 O7 Rb1 119.02(10) . . ?
C55 O7 Rb1 116.73(11) . . ?
C57 O8 C56 110.74(15) . . ?
C57 O8 Rb1 111.28(11) . . ?
C56 O8 Rb1 111.89(10) . . ?
C60 O9 C61 112.24(16) . . ?
C60 O9 Rb1 116.20(12) . . ?
C61 O9 Rb1 117.19(11) . . ?
C63 O10 C62 111.80(15) . . ?
C63 O10 Rb1 114.35(10) . . ?
C62 O10 Rb1 114.79(11) . . ?
C66 O11 C67 112.62(15) . . ?
C66 O11 Rb1 112.43(11) . . ?
C67 O11 Rb1 115.63(11) . . ?
C69 O12 C68 110.43(17) . . ?
C69 O12 Rb1 112.70(12) . . ?
C68 O12 Rb1 112.15(12) . . ?
C23 N1 C24 117.69(15) . . ?
C23 N1 Mn1 102.15(10) . . ?
C24 N1 Mn1 140.16(11) . . ?
C52 N2 C25 117.86(15) . . ?
C52 N2 Mn2 101.07(10) . . ?
C25 N2 Mn2 141.00(12) . . ?
C53 N3 C65 110.94(16) . . ?
C53 N3 C64 109.71(16) . . ?
C65 N3 C64 110.03(14) . . ?
C53 N3 Rb1 108.14(10) . . ?
C65 N3 Rb1 108.04(12) . . ?
C64 N3 Rb1 109.95(12) . . ?
C70 N4 C59 110.77(17) . . ?
C70 N4 C58 109.79(18) . . ?
C59 N4 C58 109.40(16) . . ?
C70 N4 Rb1 107.87(12) . . ?
C59 N4 Rb1 109.11(12) . . ?
C58 N4 Rb1 109.87(12) . . ?
O1 C1 Mn1 175.19(18) . . ?
O2 C2 Mn1 174.16(18) . . ?
O3 C3 Mn1 173.44(18) . . ?
C17 C4 C11 118.73(15) . . ?
C17 C4 C5 116.89(14) . . ?
C11 C4 C5 107.53(14) . . ?
C17 C4 Mn1 72.31(10) . . ?
C11 C4 Mn1 116.56(12) . . ?
C5 C4 Mn1 121.85(12) . . ?
C6 C5 C10 117.11(17) . . ?
C6 C5 C4 123.73(16) . . ?
C10 C5 C4 118.93(16) . . ?
C5 C6 C7 121.10(18) . . ?
C8 C7 C6 120.35(19) . . ?
C7 C8 C9 119.72(19) . . ?
C8 C9 C10 119.7(2) . . ?
C9 C10 C5 122.00(19) . . ?
C16 C11 C12 117.03(17) . . ?
C16 C11 C4 120.96(16) . . ?
C12 C11 C4 121.91(15) . . ?
C13 C12 C11 121.69(17) . . ?
C12 C13 C14 119.76(19) . . ?
C15 C14 C13 119.46(19) . . ?
C14 C15 C16 120.40(18) . . ?
C15 C16 C11 121.61(18) . . ?
C22 C17 C18 116.09(15) . . ?
C22 C17 C4 121.51(15) . . ?
C18 C17 C4 121.85(16) . . ?
C22 C17 Mn1 79.39(10) . . ?
C18 C17 Mn1 117.64(13) . . ?
C4 C17 Mn1 68.15(9) . . ?
C19 C18 C17 122.61(18) . . ?
C18 C19 C20 120.61(17) . . ?
C21 C20 C19 119.67(16) . . ?
C20 C21 C22 121.30(17) . . ?
C21 C22 C17 119.66(15) . . ?
C21 C22 C23 119.20(15) . . ?
C17 C22 C23 121.05(14) . . ?
C21 C22 Mn1 125.79(12) . . ?
C17 C22 Mn1 64.68(9) . . ?
C23 C22 Mn1 83.93(9) . . ?
N1 C23 C52 121.54(14) . . ?
N1 C23 C22 110.90(14) . . ?
C52 C23 C22 127.55(14) . . ?
N1 C24 C29 121.15(17) . . ?
N1 C24 C25 120.46(14) . . ?
C29 C24 C25 118.38(16) . . ?
N2 C25 C26 120.54(17) . . ?
N2 C25 C24 119.72(15) . . ?
C26 C25 C24 119.74(15) . . ?
C27 C26 C25 120.44(19) . . ?
C28 C27 C26 120.17(18) . . ?
C27 C28 C29 120.60(17) . . ?
C28 C29 C24 120.51(19) . . ?
O4 C30 Mn2 173.50(19) . . ?
O5 C31 Mn2 176.19(17) . . ?
O6 C32 Mn2 177.64(16) . . ?
C46 C33 C34 120.86(14) . . ?
C46 C33 C40 116.20(13) . . ?
C34 C33 C40 108.16(13) . . ?
C46 C33 Mn2 73.20(9) . . ?
C34 C33 Mn2 111.98(10) . . ?
C40 C33 Mn2 123.60(12) . . ?
C39 C34 C35 117.43(15) . . ?
C39 C34 C33 122.72(14) . . ?
C35 C34 C33 119.67(15) . . ?
C36 C35 C34 120.86(17) . . ?
C37 C36 C35 120.99(17) . . ?
C36 C37 C38 118.84(17) . . ?
C37 C38 C39 120.48(18) . . ?
C38 C39 C34 121.31(16) . . ?
C45 C40 C41 117.04(16) . . ?
C45 C40 C33 125.18(15) . . ?
C41 C40 C33 117.75(15) . . ?
C42 C41 C40 121.73(18) . . ?
C41 C42 C43 120.56(18) . . ?
C44 C43 C42 118.58(17) . . ?
C43 C44 C45 120.99(18) . . ?
C40 C45 C44 121.08(16) . . ?
C47 C46 C51 115.62(14) . . ?
C47 C46 C33 121.00(15) . . ?
C51 C46 C33 122.79(13) . . ?
C47 C46 Mn2 122.39(12) . . ?
C51 C46 Mn2 76.03(9) . . ?
C33 C46 Mn2 68.03(8) . . ?
C48 C47 C46 122.61(16) . . ?
C47 C48 C49 120.85(15) . . ?
C50 C49 C48 119.38(16) . . ?
C49 C50 C51 121.66(16) . . ?
C50 C51 C46 119.87(14) . . ?
C50 C51 C52 119.41(15) . . ?
C46 C51 C52 120.31(14) . . ?
C50 C51 Mn2 125.34(12) . . ?
C46 C51 Mn2 67.47(9) . . ?
C52 C51 Mn2 84.32(9) . . ?
N2 C52 C23 122.23(14) . . ?
N2 C52 C51 110.75(15) . . ?
C23 C52 C51 126.98(14) . . ?
N3 C53 C54 114.72(17) . . ?
O7 C54 C53 109.57(15) . . ?
O7 C54 Rb1 41.59(8) . . ?
C53 C54 Rb1 79.74(11) . . ?
O7 C55 C56 109.81(15) . . ?
O7 C55 Rb1 43.12(8) . . ?
C56 C55 Rb1 78.05(10) . . ?
O8 C56 C55 110.68(15) . . ?
O8 C56 Rb1 47.03(8) . . ?
C55 C56 Rb1 78.67(9) . . ?
O8 C57 C58 109.51(17) . . ?
O8 C57 Rb1 47.51(8) . . ?
C58 C57 Rb1 81.52(11) . . ?
N4 C58 C57 113.82(18) . . ?
N4 C59 C60 114.85(16) . . ?
N4 C59 Rb1 49.15(10) . . ?
C60 C59 Rb1 77.47(11) . . ?
O9 C60 C59 110.02(17) . . ?
O9 C60 Rb1 43.81(9) . . ?
C59 C60 Rb1 79.27(11) . . ?
O9 C61 C62 110.00(16) . . ?
O9 C61 Rb1 43.03(8) . . ?
C62 C61 Rb1 79.37(11) . . ?
O10 C62 C61 109.90(17) . . ?
O10 C63 C64 109.51(17) . . ?
N3 C64 C63 115.03(15) . . ?
N3 C65 C66 114.02(17) . . ?
O11 C66 C65 109.49(15) . . ?
O11 C66 Rb1 46.60(8) . . ?
C65 C66 Rb1 82.34(10) . . ?
O11 C67 C68 110.25(17) . . ?
O11 C67 Rb1 44.24(8) . . ?
C68 C67 Rb1 76.46(11) . . ?
O12 C68 C67 109.27(18) . . ?
O12 C68 Rb1 46.62(10) . . ?
C67 C68 Rb1 80.08(12) . . ?
O12 C69 C70 110.7(2) . . ?
O12 C69 Rb1 46.33(10) . . ?
C70 C69 Rb1 80.16(13) . . ?
N4 C70 C69 114.58(19) . . ?
N4 C70 Rb1 50.07(10) . . ?
C69 C70 Rb1 76.25(13) . . ?

loop_
_geom_bond_atom_site_label_1
_geom_bond_atom_site_label_2
_geom_bond_distance
_geom_bond_site_symmetry_2
_geom_bond_publ_flag
Mn1 C2 1.7691(18) . ?
Mn1 C1 1.797(2) . ?
Mn1 C3 1.822(2) . ?
Mn1 N1 2.0476(15) . ?
Mn1 C4 2.1535(18) . ?
Mn1 C17 2.2104(17) . ?
Mn1 C22 2.4034(16) . ?
Mn2 C31 1.7714(18) . ?
Mn2 C32 1.7873(18) . ?
Mn2 C30 1.823(2) . ?
Mn2 N2 2.0443(14) . ?
Mn2 C33 2.1706(16) . ?
Mn2 C46 2.2407(15) . ?
Mn2 C51 2.3540(17) . ?
Rb1 O7 2.8312(13) . ?
Rb1 O9 2.8724(13) . ?
Rb1 O11 2.8752(13) . ?
Rb1 O12 2.8776(15) . ?
Rb1 O8 2.9105(12) . ?
Rb1 O10 2.9436(13) . ?
Rb1 N4 2.9995(18) . ?
Rb1 N3 3.0398(16) . ?
Rb1 C66 3.6579(18) . ?
Rb1 C68 3.667(2) . ?
Rb1 C69 3.670(2) . ?
Rb1 C57 3.6780(19) . ?
O1 C1 1.147(2) . ?
O2 C2 1.163(2) . ?
O3 C3 1.151(2) . ?
O4 C30 1.147(2) . ?
O5 C31 1.160(2) . ?
O6 C32 1.159(2) . ?
O7 C54 1.416(2) . ?
O7 C55 1.427(2) . ?
O8 C57 1.428(2) . ?
O8 C56 1.431(2) . ?
O9 C60 1.418(3) . ?
O9 C61 1.425(2) . ?
O10 C63 1.418(3) . ?
O10 C62 1.419(2) . ?
O11 C66 1.416(2) . ?
O11 C67 1.418(3) . ?
O12 C69 1.424(3) . ?
O12 C68 1.434(2) . ?
N1 C23 1.3606(19) . ?
N1 C24 1.376(2) . ?
N2 C52 1.349(2) . ?
N2 C25 1.383(2) . ?
N3 C53 1.471(3) . ?
N3 C65 1.472(2) . ?
N3 C64 1.473(2) . ?
N4 C70 1.469(3) . ?
N4 C59 1.469(3) . ?
N4 C58 1.473(3) . ?
C4 C17 1.477(2) . ?
C4 C11 1.511(3) . ?
C4 C5 1.515(2) . ?
C5 C6 1.387(3) . ?
C5 C10 1.402(3) . ?
C6 C7 1.394(3) . ?
C7 C8 1.379(3) . ?
C8 C9 1.380(3) . ?
C9 C10 1.380(3) . ?
C11 C16 1.394(2) . ?
C11 C12 1.398(3) . ?
C12 C13 1.380(3) . ?
C13 C14 1.394(3) . ?
C14 C15 1.373(3) . ?
C15 C16 1.381(3) . ?
C17 C22 1.435(2) . ?
C17 C18 1.437(2) . ?
C18 C19 1.361(3) . ?
C19 C20 1.398(3) . ?
C20 C21 1.375(2) . ?
C21 C22 1.422(2) . ?
C22 C23 1.481(2) . ?
C23 C52 1.375(2) . ?
C24 C29 1.407(2) . ?
C24 C25 1.423(3) . ?
C25 C26 1.396(2) . ?
C26 C27 1.388(3) . ?
C27 C28 1.382(3) . ?
C28 C29 1.387(3) . ?
C33 C46 1.466(2) . ?
C33 C34 1.505(2) . ?
C33 C40 1.517(2) . ?
C34 C39 1.391(2) . ?
C34 C35 1.402(2) . ?
C35 C36 1.382(3) . ?
C36 C37 1.378(3) . ?
C37 C38 1.385(3) . ?
C38 C39 1.386(3) . ?
C40 C45 1.392(2) . ?
C40 C41 1.402(2) . ?
C41 C42 1.377(3) . ?
C42 C43 1.390(3) . ?
C43 C44 1.377(3) . ?
C44 C45 1.395(2) . ?
C46 C47 1.439(2) . ?
C46 C51 1.443(2) . ?
C47 C48 1.367(2) . ?
C48 C49 1.403(3) . ?
C49 C50 1.368(2) . ?
C50 C51 1.424(2) . ?
C51 C52 1.486(2) . ?
C53 C54 1.514(3) . ?
C55 C56 1.491(3) . ?
C57 C58 1.509(3) . ?
C59 C60 1.506(3) . ?
C61 C62 1.490(3) . ?
C63 C64 1.509(3) . ?
C65 C66 1.505(3) . ?
C67 C68 1.502(3) . ?
C69 C70 1.512(3) . ?
